data_4301033
loop_
_publ_author_name
'Gao, Jian'
'Reibenspies, Joseph H.'
'Zingaro, Ralph A.'
'Woolley, F. Ross'
'Martell, Arthur E.'
'Clearfield, Abraham'

_publ_section_title
;
 Novel Chiral "Calixsalen" Macrocycle and Chiral Robson-type
 Macrocyclic Complexes
;
_journal_coden_ASTM INOCAJ
_journal_issue 2
_journal_name_full 'Inorganic Chemistry'
_journal_page_first 232
_journal_page_last 241
_journal_paper_doi 10.1021/ic049181m
_journal_volume 44
_journal_year 2005
_chemical_formula_sum 'C68 H91 Cl4 Co4 N8 O30'
_chemical_formula_weight 1878.01
_space_group_IT_number 19
_symmetry_cell_setting orthorhombic
_symmetry_space_group_name_Hall 'P 2ac 2ab'
_symmetry_space_group_name_H-M 'P 21 21 21'
_cell_angle_alpha 90.000(5)
_cell_angle_beta 90.000(5)
_cell_angle_gamma 90.000(5)
_cell_formula_units_Z 4
_cell_length_a 16.970(5)
_cell_length_b 19.821(5)
_cell_length_c 23.093(5)
_cell_measurement_temperature 110(2)
_cell_volume 7768(3)
_diffrn_ambient_temperature 110(2)
_exptl_crystal_density_diffrn 1.606
_cod_duplicate_entry 4308425
_cod_depositor_comments
;
The following automatic conversions were performed:
'_symmetry_cell_setting' value 'Orthorhombic' changed to 'orthorhombic'
according to '/home/saulius/struct/CIF-dictionaries/cif_core.dic'
dictionary named 'cif_core.dic' version 2.4.1 from 2010-06-29.

Automatic conversion script
Id: cif_fix_enum 1527 2010-12-29 10:47:43Z saulius 
;
_cod_database_code 4301033

loop_
_symmetry_equiv_pos_as_xyz
'x, y, z'
'-x+1/2, -y, z+1/2'
'x+1/2, -y+1/2, -z'
'-x, y+1/2, -z+1/2'

loop_
_atom_site_label
_atom_site_type_symbol
_atom_site_fract_x
_atom_site_fract_y
_atom_site_fract_z
_atom_site_U_iso_or_equiv
_atom_site_adp_type
_atom_site_occupancy
_atom_site_symmetry_multiplicity
_atom_site_calc_flag
_atom_site_refinement_flags
_atom_site_disorder_assembly
_atom_site_disorder_group
Co1 Co 0.16234(15) 0.73153(12) 0.33260(11) 0.0429(8) Uani 1 1 d . . .
Co2 Co 0.32808(15) 0.72392(12) 0.33462(11) 0.0427(8) Uani 1 1 d . . .
Co3 Co 0.32571(15) 0.70958(13) 0.17616(12) 0.0449(8) Uani 1 1 d . . .
Co4 Co 0.16028(15) 0.70613(13) 0.17490(11) 0.0454(8) Uani 1 1 d . . .
Cl3 Cl 0.5344(4) 0.0014(3) 0.2230(3) 0.0711(17) Uani 1 1 d U . .
Cl4 Cl 0.4711(4) 0.9250(3) 0.4665(3) 0.0735(16) Uani 1 1 d U . .
Cl5 Cl 0.4679(5) 0.0697(4) 0.9666(3) 0.094(2) Uani 1 1 d U . .
Cl6 Cl 0.5233(4) 0.9892(3) 0.7200(3) 0.0691(16) Uani 1 1 d U . .
O1 O 0.3477(6) 0.6920(6) 0.2584(5) 0.043(3) Uani 1 1 d . . .
H1A H 0.3802 0.6531 0.2610 0.052 Uiso 1 1 calc R . .
O2 O 0.1401(6) 0.6975(5) 0.2563(5) 0.038(3) Uani 1 1 d . . .
H2A H 0.1040 0.6612 0.2609 0.046 Uiso 1 1 calc R . .
O3 O 0.2496(7) 0.7814(4) 0.3085(3) 0.0364(19) Uani 1 1 d U . .
O4 O 0.2391(7) 0.6659(4) 0.3426(3) 0.040(2) Uani 1 1 d U . .
O5 O 0.2418(8) 0.7698(5) 0.1902(3) 0.046(2) Uani 1 1 d U . .
O6 O 0.2452(8) 0.6445(4) 0.1794(3) 0.040(2) Uani 1 1 d U . .
O7 O 0.1781(7) 0.7664(6) 0.4072(5) 0.055(3) Uani 1 1 d U . .
O8 O 0.3128(8) 0.7523(7) 0.4119(5) 0.058(3) Uani 1 1 d U . .
O10 O 0.3121(9) 0.7234(7) 0.0977(6) 0.071(3) Uani 1 1 d U . .
O11 O 0.1757(8) 0.7157(7) 0.0956(6) 0.068(3) Uani 1 1 d U . .
O13 O 0.4681(9) 0.0468(7) 0.2306(6) 0.086(4) Uani 1 1 d U . .
O14 O 0.5315(9) -0.0280(7) 0.1668(7) 0.089(4) Uani 1 1 d U . .
O15 O 0.6065(8) 0.0401(7) 0.2290(6) 0.075(4) Uani 1 1 d U . .
O16 O 0.5325(9) -0.0503(7) 0.2652(7) 0.090(4) Uani 1 1 d U . .
O17 O 0.4528(9) 0.9537(7) 0.5208(5) 0.086(4) Uani 1 1 d U . .
O18 O 0.4090(10) 0.8800(8) 0.4479(6) 0.100(4) Uani 1 1 d U . .
O19 O 0.4797(9) 0.9771(8) 0.4250(7) 0.101(4) Uani 1 1 d U . .
O20 O 0.5410(10) 0.8827(8) 0.4719(6) 0.097(4) Uani 1 1 d U . .
O21 O 0.4547(11) 0.1436(10) 0.9577(7) 0.131(5) Uani 1 1 d U . .
O22 O 0.4595(10) 0.0400(9) 0.9104(6) 0.105(4) Uani 1 1 d U . .
O23 O 0.5439(11) 0.0691(9) 0.9873(7) 0.117(4) Uani 1 1 d U . .
O24 O 0.4084(10) 0.0525(9) 1.0079(6) 0.110(4) Uani 1 1 d U . .
O25 O 0.5264(9) 1.0278(8) 0.6666(7) 0.088(4) Uani 1 1 d U . .
O26 O 0.5257(9) 1.0280(7) 0.7701(7) 0.091(4) Uani 1 1 d U . .
O27 O 0.5882(8) 0.9447(7) 0.7232(5) 0.065(3) Uani 1 1 d U . .
O28 O 0.4504(9) 0.9492(8) 0.7191(7) 0.095(4) Uani 1 1 d U . .
N1 N 0.0912(8) 0.8001(7) 0.3180(6) 0.042(2) Uani 1 1 d U . .
N2 N 0.0836(9) 0.6821(8) 0.3652(6) 0.048(2) Uani 1 1 d U . .
N3 N 0.4011(9) 0.6626(8) 0.3627(7) 0.050(2) Uani 1 1 d U . .
N4 N 0.4074(8) 0.7850(7) 0.3310(6) 0.045(2) Uani 1 1 d U . .
N5 N 0.0830(9) 0.7679(8) 0.1660(6) 0.055(2) Uani 1 1 d U . .
N6 N 0.0849(9) 0.6390(8) 0.1593(6) 0.052(2) Uani 1 1 d U . .
N7 N 0.4048(9) 0.6517(8) 0.1564(6) 0.050(2) Uani 1 1 d U . .
N8 N 0.3993(8) 0.7772(8) 0.1756(6) 0.053(2) Uani 1 1 d U . .
C1 C 0.2525(13) 0.8484(7) 0.3084(5) 0.0392(19) Uani 1 1 d U . .
C2 C 0.3247(10) 0.8813(9) 0.3050(8) 0.042(2) Uani 1 1 d U . .
C3 C 0.3318(11) 0.9529(9) 0.2935(7) 0.047(2) Uani 1 1 d U . .
H3A H 0.3820 0.9742 0.2926 0.057 Uiso 1 1 calc R . .
C4 C 0.2650(11) 0.9888(8) 0.2840(6) 0.049(2) Uani 1 1 d U . .
C5 C 0.1924(10) 0.9574(9) 0.2893(7) 0.045(2) Uani 1 1 d U . .
H5A H 0.1462 0.9838 0.2843 0.054 Uiso 1 1 calc R . .
C6 C 0.1836(10) 0.8871(9) 0.3017(8) 0.041(2) Uani 1 1 d U . .
C7 C 0.2719(10) 1.0614(7) 0.2659(7) 0.057(4) Uani 1 1 d U . .
H7A H 0.3277 1.0736 0.2626 0.086 Uiso 1 1 calc R . .
H7B H 0.2466 1.0902 0.2950 0.086 Uiso 1 1 calc R . .
H7C H 0.2459 1.0678 0.2284 0.086 Uiso 1 1 calc R . .
C8 C 0.1103(10) 0.8599(9) 0.3071(7) 0.043(2) Uani 1 1 d U . .
H8A H 0.0678 0.8904 0.3020 0.051 Uiso 1 1 calc R . .
C9 C 0.0092(9) 0.7700(8) 0.3199(7) 0.046(2) Uani 1 1 d U . .
H9A H 0.0024 0.7425 0.2840 0.055 Uiso 1 1 calc R . .
C10 C 0.0073(9) 0.7234(9) 0.3689(7) 0.049(2) Uani 1 1 d U . .
H10A H 0.0098 0.7509 0.4051 0.059 Uiso 1 1 calc R . .
C11 C -0.0698(10) 0.6818(9) 0.3708(8) 0.051(3) Uani 1 1 d U . .
H11A H -0.0695 0.6501 0.4038 0.061 Uiso 1 1 calc R . .
H11B H -0.0769 0.6560 0.3345 0.061 Uiso 1 1 calc R . .
C12 C -0.1371(10) 0.7365(9) 0.3781(7) 0.053(3) Uani 1 1 d U . .
H12A H -0.1890 0.7141 0.3820 0.064 Uiso 1 1 calc R . .
H12B H -0.1275 0.7640 0.4132 0.064 Uiso 1 1 calc R . .
C13 C -0.1357(10) 0.7822(8) 0.3228(7) 0.052(3) Uani 1 1 d U . .
H13A H -0.1405 0.7541 0.2876 0.063 Uiso 1 1 calc R . .
H13B H -0.1804 0.8143 0.3237 0.063 Uiso 1 1 calc R . .
C14 C -0.0587(9) 0.8202(8) 0.3221(7) 0.049(3) Uani 1 1 d U . .
H14A H -0.0543 0.8484 0.3573 0.058 Uiso 1 1 calc R . .
H14B H -0.0566 0.8501 0.2879 0.058 Uiso 1 1 calc R . .
C15 C 0.0883(11) 0.6250(10) 0.3863(7) 0.047(3) Uani 1 1 d U . .
H15A H 0.0409 0.6024 0.3964 0.057 Uiso 1 1 calc R . .
C16 C 0.1637(11) 0.5898(9) 0.3968(7) 0.047(2) Uani 1 1 d U . .
C17 C 0.2364(11) 0.6148(7) 0.3798(6) 0.044(2) Uani 1 1 d U . .
C18 C 0.3078(11) 0.5805(9) 0.3984(8) 0.049(2) Uani 1 1 d U . .
C19 C 0.3038(11) 0.5224(9) 0.4331(8) 0.053(3) Uani 1 1 d U . .
C20 C 0.2307(12) 0.4956(8) 0.4465(6) 0.054(3) Uani 1 1 d U . .
C21 C 0.1626(11) 0.5287(9) 0.4304(7) 0.051(3) Uani 1 1 d U . .
H21A H 0.1133 0.5105 0.4418 0.061 Uiso 1 1 calc R . .
C22 C 0.2283(11) 0.4248(7) 0.4755(6) 0.057(4) Uani 1 1 d U . .
H22A H 0.1736 0.4130 0.4846 0.086 Uiso 1 1 calc R . .
H22B H 0.2594 0.4257 0.5112 0.086 Uiso 1 1 calc R . .
H22C H 0.2503 0.3912 0.4489 0.086 Uiso 1 1 calc R . .
C23 C 0.3861(11) 0.6082(9) 0.3878(8) 0.049(3) Uani 1 1 d U . .
H23A H 0.4297 0.5825 0.4012 0.059 Uiso 1 1 calc R . .
C24 C 0.4841(11) 0.6844(9) 0.3509(8) 0.052(2) Uani 1 1 d U . .
H24A H 0.4942 0.6756 0.3089 0.063 Uiso 1 1 calc R . .
C25 C 0.4829(10) 0.7586(8) 0.3584(8) 0.050(2) Uani 1 1 d U . .
H25A H 0.4788 0.7674 0.4009 0.061 Uiso 1 1 calc R . .
C26 C 0.5579(10) 0.7906(9) 0.3383(8) 0.054(3) Uani 1 1 d U . .
H26A H 0.5626 0.7865 0.2958 0.065 Uiso 1 1 calc R . .
H26B H 0.5581 0.8392 0.3484 0.065 Uiso 1 1 calc R . .
C27 C 0.6254(11) 0.7559(9) 0.3671(8) 0.058(3) Uani 1 1 d U . .
H27A H 0.6751 0.7753 0.3520 0.070 Uiso 1 1 calc R . .
H27B H 0.6232 0.7656 0.4091 0.070 Uiso 1 1 calc R . .
C28 C 0.6279(11) 0.6820(9) 0.3591(8) 0.059(3) Uani 1 1 d U . .
H28A H 0.6748 0.6631 0.3787 0.070 Uiso 1 1 calc R . .
H28B H 0.6316 0.6711 0.3173 0.070 Uiso 1 1 calc R . .
C29 C 0.5518(10) 0.6502(9) 0.3849(8) 0.057(3) Uani 1 1 d U . .
H29A H 0.5512 0.6007 0.3791 0.068 Uiso 1 1 calc R . .
H29B H 0.5476 0.6599 0.4269 0.068 Uiso 1 1 calc R . .
C30 C 0.4014(10) 0.8499(9) 0.3187(7) 0.044(2) Uani 1 1 d U . .
H30A H 0.4476 0.8770 0.3186 0.053 Uiso 1 1 calc R . .
C31 C 0.2369(11) 0.8328(8) 0.1694(6) 0.048(2) Uani 1 1 d U . .
C32 C 0.1687(12) 0.8656(10) 0.1558(8) 0.054(2) Uani 1 1 d U . .
C33 C 0.1644(11) 0.9344(10) 0.1375(8) 0.057(3) Uani 1 1 d U . .
H33A H 0.1153 0.9562 0.1308 0.069 Uiso 1 1 calc R . .
C34 C 0.2381(13) 0.9687(8) 0.1298(6) 0.060(3) Uani 1 1 d U . .
C35 C 0.3074(11) 0.9367(10) 0.1415(8) 0.056(3) Uani 1 1 d U . .
H35A H 0.3553 0.9610 0.1372 0.068 Uiso 1 1 calc R . .
C36 C 0.3111(11) 0.8672(10) 0.1602(8) 0.052(2) Uani 1 1 d U . .
C37 C 0.2344(14) 1.0396(8) 0.1074(7) 0.074(4) Uani 1 1 d U . .
H37A H 0.1793 1.0527 0.1017 0.110 Uiso 1 1 calc R . .
H37B H 0.2626 1.0424 0.0704 0.110 Uiso 1 1 calc R . .
H37C H 0.2590 1.0702 0.1355 0.110 Uiso 1 1 calc R . .
C38 C 0.0928(11) 0.8335(11) 0.1590(7) 0.055(3) Uani 1 1 d U . .
H38A H 0.0472 0.8610 0.1558 0.066 Uiso 1 1 calc R . .
C39 C 0.0051(10) 0.7370(9) 0.1454(8) 0.057(2) Uani 1 1 d U . .
H39A H 0.0078 0.7321 0.1024 0.068 Uiso 1 1 calc R . .
C40 C 0.0019(10) 0.6694(9) 0.1707(8) 0.056(2) Uani 1 1 d U . .
H40A H -0.0067 0.6733 0.2134 0.067 Uiso 1 1 calc R . .
C41 C -0.0675(11) 0.6270(10) 0.1431(8) 0.062(3) Uani 1 1 d U . .
H41A H -0.0615 0.6242 0.1005 0.074 Uiso 1 1 calc R . .
H41B H -0.0682 0.5806 0.1592 0.074 Uiso 1 1 calc R . .
C42 C -0.1418(11) 0.6641(10) 0.1589(8) 0.065(3) Uani 1 1 d U . .
H42A H -0.1879 0.6411 0.1416 0.078 Uiso 1 1 calc R . .
H42B H -0.1485 0.6642 0.2015 0.078 Uiso 1 1 calc R . .
C43 C -0.1376(11) 0.7357(10) 0.1371(8) 0.062(3) Uani 1 1 d U . .
H43A H -0.1352 0.7350 0.0942 0.075 Uiso 1 1 calc R . .
H43B H -0.1864 0.7597 0.1484 0.075 Uiso 1 1 calc R . .
C44 C -0.0681(10) 0.7740(10) 0.1597(8) 0.059(3) Uani 1 1 d U . .
H44A H -0.0666 0.8195 0.1421 0.071 Uiso 1 1 calc R . .
H44B H -0.0726 0.7792 0.2022 0.071 Uiso 1 1 calc R . .
C45 C 0.0982(11) 0.5799(11) 0.1437(8) 0.051(3) Uani 1 1 d U . .
H45A H 0.0546 0.5509 0.1369 0.061 Uiso 1 1 calc R . .
C46 C 0.1780(12) 0.5530(10) 0.1355(8) 0.049(2) Uani 1 1 d U . .
C47 C 0.2451(14) 0.5860(7) 0.1499(5) 0.047(2) Uani 1 1 d U . .
C48 C 0.3206(11) 0.5562(10) 0.1340(9) 0.050(2) Uani 1 1 d U . .
C49 C 0.3216(12) 0.4913(10) 0.1099(8) 0.053(2) Uani 1 1 d U . .
H49A H 0.3699 0.4687 0.1027 0.063 Uiso 1 1 calc R . .
C50 C 0.2453(15) 0.4588(7) 0.0959(5) 0.052(2) Uani 1 1 d U . .
C51 C 0.1793(12) 0.4894(10) 0.1091(8) 0.050(2) Uani 1 1 d U . .
H51A H 0.1308 0.4678 0.1004 0.060 Uiso 1 1 calc R . .
C52 C 0.2494(15) 0.3915(7) 0.0641(6) 0.062(4) Uani 1 1 d U . .
H52A H 0.1958 0.3755 0.0559 0.093 Uiso 1 1 calc R . .
H52B H 0.2768 0.3583 0.0882 0.093 Uiso 1 1 calc R . .
H52C H 0.2780 0.3974 0.0276 0.093 Uiso 1 1 calc R . .
C53 C 0.3928(11) 0.5888(11) 0.1407(8) 0.050(3) Uani 1 1 d U . .
H53A H 0.4386 0.5627 0.1331 0.060 Uiso 1 1 calc R . .
C54 C 0.4763(11) 0.6841(9) 0.1438(8) 0.056(2) Uani 1 1 d U . .
H54A H 0.4722 0.6999 0.1028 0.067 Uiso 1 1 calc R . .
C55 C 0.4776(10) 0.7467(9) 0.1809(8) 0.055(2) Uani 1 1 d U . .
H55A H 0.4815 0.7305 0.2218 0.066 Uiso 1 1 calc R . .
C56 C 0.5488(10) 0.7948(9) 0.1719(8) 0.057(3) Uani 1 1 d U . .
H56A H 0.5435 0.8184 0.1343 0.069 Uiso 1 1 calc R . .
H56B H 0.5496 0.8292 0.2030 0.069 Uiso 1 1 calc R . .
C57 C 0.6241(10) 0.7552(9) 0.1730(8) 0.062(3) Uani 1 1 d U . .
H57A H 0.6351 0.7413 0.2134 0.074 Uiso 1 1 calc R . .
H57B H 0.6677 0.7848 0.1603 0.074 Uiso 1 1 calc R . .
C58 C 0.6227(11) 0.6882(10) 0.1320(8) 0.062(3) Uani 1 1 d U . .
H58A H 0.6183 0.7019 0.0909 0.075 Uiso 1 1 calc R . .
H58B H 0.6726 0.6629 0.1368 0.075 Uiso 1 1 calc R . .
C59 C 0.5538(10) 0.6429(9) 0.1477(8) 0.059(3) Uani 1 1 d U . .
H59A H 0.5607 0.6253 0.1875 0.070 Uiso 1 1 calc R . .
H59B H 0.5514 0.6041 0.1208 0.070 Uiso 1 1 calc R . .
C60 C 0.3862(11) 0.8388(10) 0.1716(7) 0.052(3) Uani 1 1 d U . .
H60A H 0.4294 0.8688 0.1764 0.062 Uiso 1 1 calc R . .
C61 C 0.2442(15) 0.7699(8) 0.4353(6) 0.056(2) Uani 1 1 d U . .
C62 C 0.2494(13) 0.7961(7) 0.4938(5) 0.055(4) Uani 1 1 d U . .
H62A H 0.3043 0.7941 0.5070 0.083 Uiso 1 1 calc R . .
H62B H 0.2163 0.7689 0.5196 0.083 Uiso 1 1 calc R . .
H62C H 0.2313 0.8430 0.4944 0.083 Uiso 1 1 calc R . .
C63 C 0.2441(16) 0.7244(8) 0.0685(7) 0.065(3) Uani 1 1 d U . .
C64 C 0.2486(14) 0.7413(7) 0.0055(5) 0.058(4) Uani 1 1 d U . .
H64A H 0.1955 0.7411 -0.0111 0.087 Uiso 1 1 calc R . .
H64B H 0.2812 0.7077 -0.0145 0.087 Uiso 1 1 calc R . .
H64C H 0.2721 0.7861 0.0007 0.087 Uiso 1 1 calc R . .
O29 O 0.7424(18) 0.0463(12) 0.7295(13) 0.275(5) Uani 1 1 d U . .
H29C H 0.7842 0.0234 0.7247 0.412 Uiso 1 1 d R . .
C65 C 0.741(3) 0.1000(17) 0.6939(17) 0.275(5) Uani 1 1 d U . .
H65A H 0.7419 0.0744 0.6586 0.412 Uiso 1 1 d R . .
H65B H 0.6918 0.1229 0.6975 0.412 Uiso 1 1 d R . .
H65C H 0.7833 0.1325 0.6931 0.412 Uiso 1 1 d R . .
O30 O 0.257(2) 0.9369(14) 0.9627(8) 0.262(15) Uani 1 1 d . . .
H30B H 0.2303 0.9334 0.9935 0.393 Uiso 1 1 d R . .
C66 C 0.251(3) 1.0216(19) 0.9401(13) 0.262(15) Uani 1 1 d . . .
H66A H 0.2144 1.0472 0.9633 0.393 Uiso 1 1 d R . .
H66B H 0.3026 1.0403 0.9438 0.393 Uiso 1 1 d R . .
H66C H 0.2346 1.0234 0.9003 0.393 Uiso 1 1 d R . .
O31 O 0.544(2) 0.847(3) 0.0080(11) 0.398(5) Uani 1 1 d U . .
H31A H 0.5335 0.8107 -0.0102 0.597 Uiso 1 1 d R . .
C67 C 0.456(3) 0.867(3) 0.0254(17) 0.398(5) Uani 1 1 d U . .
H67A H 0.4125 0.8403 0.0126 0.597 Uiso 1 1 d R . .
H67B H 0.4544 0.8718 0.0667 0.597 Uiso 1 1 d R . .
H67C H 0.4540 0.9107 0.0076 0.597 Uiso 1 1 d R . .
O32 O 1.039(3) 0.871(2) 0.0230(15) 0.366(6) Uani 1 1 d U . .
H32A H 1.0806 0.8492 0.0139 0.548 Uiso 1 1 d R . .
C68 C 0.970(4) 0.839(4) 0.006(2) 0.366(6) Uani 1 1 d U . .
H68A H 0.9858 0.7969 -0.0103 0.548 Uiso 1 1 d R . .
H68B H 0.9385 0.8306 0.0404 0.548 Uiso 1 1 d R . .
H68C H 0.9386 0.8637 -0.0213 0.548 Uiso 1 1 d R . .

loop_
_atom_site_aniso_label
_atom_site_aniso_U_11
_atom_site_aniso_U_22
_atom_site_aniso_U_33
_atom_site_aniso_U_23
_atom_site_aniso_U_13
_atom_site_aniso_U_12
Co1 0.0412(17) 0.0438(17) 0.0437(19) 0.0014(14) 0.0017(12) -0.0004(13)
Co2 0.0435(18) 0.0453(17) 0.0392(18) -0.0002(13) -0.0018(12) 0.0026(13)
Co3 0.0382(17) 0.0476(17) 0.049(2) 0.0022(15) 0.0001(12) -0.0002(13)
Co4 0.0424(17) 0.0526(17) 0.0412(19) 0.0004(15) -0.0007(13) 0.0021(14)
Cl3 0.079(4) 0.066(4) 0.068(4) 0.002(3) 0.016(3) -0.010(3)
Cl4 0.068(4) 0.096(5) 0.056(4) -0.008(3) 0.000(3) -0.004(3)
Cl5 0.090(5) 0.118(5) 0.073(4) -0.031(4) 0.011(3) -0.021(4)
Cl6 0.068(4) 0.070(4) 0.069(4) -0.011(3) 0.009(3) 0.013(3)
O1 0.036(7) 0.037(7) 0.056(9) -0.002(6) 0.014(6) -0.007(6)
O2 0.037(7) 0.033(8) 0.044(8) -0.005(6) 0.009(6) -0.006(6)
O3 0.033(4) 0.039(4) 0.038(4) 0.006(4) -0.002(5) 0.006(5)
O4 0.044(5) 0.036(5) 0.040(4) 0.001(3) 0.004(5) -0.001(5)
O5 0.043(5) 0.053(5) 0.041(4) 0.007(4) 0.003(5) 0.011(5)
O6 0.042(5) 0.042(4) 0.035(4) -0.003(4) -0.001(5) 0.001(5)
O7 0.056(6) 0.065(6) 0.045(5) 0.001(4) 0.002(5) 0.001(7)
O8 0.058(6) 0.067(6) 0.049(5) -0.006(5) -0.001(6) 0.009(6)
O10 0.073(7) 0.081(6) 0.059(6) 0.004(5) 0.014(6) 0.018(8)
O11 0.072(7) 0.075(6) 0.057(6) 0.010(5) -0.005(6) 0.023(8)
O13 0.079(8) 0.089(8) 0.092(8) 0.009(7) 0.018(7) 0.037(7)
O14 0.103(8) 0.083(8) 0.080(8) -0.046(7) 0.023(7) -0.027(7)
O15 0.074(8) 0.072(8) 0.079(8) 0.003(6) 0.004(6) -0.026(7)
O16 0.093(8) 0.079(8) 0.097(8) 0.053(7) 0.011(7) -0.008(7)
O17 0.098(8) 0.116(8) 0.044(7) -0.030(6) -0.008(6) 0.024(7)
O18 0.089(8) 0.102(9) 0.109(8) -0.031(7) -0.023(7) -0.012(7)
O19 0.096(9) 0.128(9) 0.080(8) 0.030(7) 0.018(7) -0.010(8)
O20 0.083(8) 0.130(9) 0.077(7) -0.019(7) 0.008(7) 0.032(7)
O21 0.134(9) 0.135(9) 0.124(9) -0.020(9) 0.009(8) 0.001(9)
O22 0.102(8) 0.147(9) 0.067(8) -0.045(7) -0.003(7) -0.020(8)
O23 0.101(9) 0.157(9) 0.093(8) -0.031(8) -0.020(8) 0.004(9)
O24 0.103(9) 0.143(9) 0.084(8) -0.018(7) 0.055(7) -0.039(8)
O25 0.078(8) 0.102(8) 0.084(8) 0.050(7) 0.029(7) 0.023(7)
O26 0.094(8) 0.086(8) 0.093(8) -0.058(7) 0.007(7) 0.014(7)
O27 0.070(7) 0.071(8) 0.054(7) -0.002(6) -0.004(6) 0.040(6)
O28 0.085(8) 0.083(8) 0.116(9) -0.024(7) 0.003(7) -0.017(7)
N1 0.030(4) 0.045(5) 0.050(5) 0.010(4) 0.002(4) 0.003(4)
N2 0.042(5) 0.051(5) 0.050(5) 0.010(4) 0.007(4) -0.003(4)
N3 0.048(5) 0.047(5) 0.054(5) 0.011(4) 0.000(4) -0.008(5)
N4 0.039(5) 0.043(5) 0.054(5) 0.002(4) -0.007(4) -0.004(5)
N5 0.041(5) 0.067(5) 0.056(5) 0.004(5) -0.002(4) 0.009(5)
N6 0.046(5) 0.062(5) 0.048(5) -0.002(5) 0.008(4) 0.002(5)
N7 0.035(5) 0.063(5) 0.053(5) 0.002(5) -0.001(4) 0.005(5)
N8 0.040(5) 0.063(5) 0.057(5) 0.011(5) -0.005(4) 0.005(5)
C1 0.033(4) 0.039(4) 0.046(4) 0.008(4) -0.003(4) 0.004(4)
C2 0.036(4) 0.040(4) 0.049(4) 0.008(4) -0.004(4) 0.004(4)
C3 0.039(5) 0.046(5) 0.057(5) 0.008(4) -0.004(5) 0.003(5)
C4 0.040(5) 0.046(5) 0.060(4) 0.010(4) -0.003(5) 0.001(5)
C5 0.032(5) 0.046(5) 0.056(5) 0.008(4) -0.002(4) 0.003(5)
C6 0.030(4) 0.042(4) 0.050(4) 0.008(4) -0.002(4) 0.002(4)
C7 0.048(9) 0.050(8) 0.074(8) 0.024(7) -0.001(7) 0.003(7)
C8 0.031(5) 0.044(5) 0.052(5) 0.008(5) -0.001(4) 0.003(5)
C9 0.034(4) 0.049(5) 0.054(4) 0.008(4) 0.003(4) 0.001(4)
C10 0.040(4) 0.053(5) 0.054(4) 0.005(4) 0.007(4) 0.000(4)
C11 0.037(5) 0.056(5) 0.059(5) 0.003(5) 0.008(5) 0.003(5)
C12 0.036(5) 0.059(6) 0.064(5) 0.006(5) 0.009(5) 0.002(5)
C13 0.038(5) 0.057(6) 0.062(5) 0.008(5) 0.010(5) 0.003(5)
C14 0.036(5) 0.052(5) 0.058(5) 0.011(5) 0.005(5) 0.002(4)
C15 0.046(5) 0.048(5) 0.048(5) 0.006(4) 0.002(4) -0.008(5)
C16 0.050(5) 0.044(4) 0.048(4) 0.005(4) -0.002(4) -0.003(4)
C17 0.048(5) 0.040(4) 0.045(4) 0.005(3) 0.000(4) 0.000(4)
C18 0.050(5) 0.044(4) 0.053(4) 0.005(4) 0.000(4) -0.001(4)
C19 0.057(5) 0.049(5) 0.053(5) 0.002(4) -0.005(5) 0.000(5)
C20 0.061(6) 0.051(5) 0.050(5) 0.004(4) -0.005(5) 0.002(5)
C21 0.054(5) 0.049(5) 0.050(5) 0.005(4) -0.004(5) -0.002(5)
C22 0.075(10) 0.057(8) 0.040(7) -0.005(6) -0.010(7) 0.003(8)
C23 0.050(5) 0.045(5) 0.053(5) 0.008(4) 0.001(5) 0.001(5)
C24 0.047(5) 0.049(4) 0.061(5) 0.005(4) -0.009(4) -0.003(4)
C25 0.045(5) 0.046(4) 0.061(4) 0.003(4) -0.008(4) -0.003(4)
C26 0.047(5) 0.051(5) 0.065(5) 0.003(5) -0.007(5) -0.002(5)
C27 0.051(6) 0.054(5) 0.069(6) 0.004(5) -0.009(5) -0.001(5)
C28 0.052(6) 0.054(5) 0.070(6) 0.003(5) -0.013(5) 0.001(5)
C29 0.050(5) 0.054(5) 0.066(5) 0.004(5) -0.014(5) 0.000(5)
C30 0.037(5) 0.043(5) 0.051(5) 0.006(5) -0.005(4) -0.001(5)
C31 0.047(4) 0.054(4) 0.043(4) 0.011(4) 0.000(4) 0.008(5)
C32 0.052(5) 0.058(4) 0.051(4) 0.008(4) 0.001(4) 0.008(5)
C33 0.058(5) 0.060(5) 0.054(5) 0.007(4) -0.001(5) 0.002(5)
C34 0.063(5) 0.060(5) 0.056(5) 0.009(4) 0.001(5) 0.000(5)
C35 0.056(5) 0.060(5) 0.052(5) 0.012(4) -0.001(5) 0.000(5)
C36 0.050(5) 0.055(4) 0.051(4) 0.009(4) -0.004(4) 0.003(5)
C37 0.092(10) 0.058(8) 0.072(8) 0.015(7) -0.003(9) -0.007(9)
C38 0.048(5) 0.063(5) 0.053(5) 0.008(5) -0.002(4) 0.012(5)
C39 0.040(4) 0.071(5) 0.060(4) 0.002(4) -0.002(4) 0.005(4)
C40 0.040(4) 0.070(5) 0.057(4) 0.003(4) -0.002(4) 0.005(4)
C41 0.043(5) 0.080(6) 0.063(5) 0.005(5) -0.004(5) 0.007(5)
C42 0.042(5) 0.085(6) 0.067(6) 0.004(5) -0.005(5) 0.009(5)
C43 0.038(5) 0.083(6) 0.065(5) -0.001(5) -0.004(5) 0.008(5)
C44 0.038(5) 0.077(6) 0.061(5) -0.003(5) 0.000(5) 0.006(5)
C45 0.050(5) 0.058(5) 0.045(5) -0.001(5) 0.005(5) -0.001(5)
C46 0.050(4) 0.054(4) 0.044(4) -0.003(4) 0.002(4) 0.000(5)
C47 0.048(4) 0.049(4) 0.043(4) -0.005(3) 0.001(4) 0.002(5)
C48 0.048(4) 0.055(4) 0.047(4) -0.006(4) 0.002(4) 0.004(5)
C49 0.057(5) 0.054(5) 0.047(4) -0.005(4) 0.002(5) 0.004(5)
C50 0.060(5) 0.049(5) 0.048(4) -0.005(4) 0.004(5) 0.001(5)
C51 0.055(5) 0.051(5) 0.045(4) -0.001(4) 0.003(5) -0.002(5)
C52 0.071(9) 0.047(8) 0.067(8) -0.018(6) 0.004(9) 0.001(9)
C53 0.042(5) 0.060(5) 0.049(5) 0.000(5) 0.001(5) 0.006(5)
C54 0.038(4) 0.069(5) 0.060(5) 0.009(4) -0.001(4) 0.007(4)
C55 0.037(4) 0.068(5) 0.060(4) 0.013(4) -0.001(4) 0.007(4)
C56 0.040(5) 0.069(6) 0.063(5) 0.014(5) 0.001(5) 0.006(5)
C57 0.043(5) 0.075(6) 0.068(6) 0.009(5) 0.002(5) 0.005(5)
C58 0.043(5) 0.076(6) 0.067(6) 0.010(5) 0.000(5) 0.004(5)
C59 0.040(5) 0.073(6) 0.063(5) 0.012(5) -0.004(5) 0.005(5)
C60 0.045(5) 0.058(5) 0.053(5) 0.011(5) -0.006(4) 0.000(5)
C61 0.055(6) 0.067(5) 0.047(5) -0.002(4) 0.002(5) 0.007(6)
C62 0.053(8) 0.075(8) 0.038(7) -0.011(6) 0.002(9) 0.008(10)
C63 0.069(7) 0.074(5) 0.052(5) 0.006(4) 0.006(6) 0.021(8)
C64 0.067(9) 0.063(8) 0.044(7) 0.000(6) -0.004(9) 0.021(10)
O29 0.167(9) 0.178(9) 0.480(10) 0.049(9) 0.030(10) 0.065(10)
C65 0.167(9) 0.178(9) 0.480(10) 0.049(9) 0.030(10) 0.065(10)
O30 0.26(2) 0.39(4) 0.138(16) -0.13(2) 0.08(2) -0.15(4)
C66 0.26(2) 0.39(4) 0.138(16) -0.13(2) 0.08(2) -0.15(4)
O31 0.350(10) 0.732(10) 0.111(8) 0.188(9) -0.119(9) -0.134(10)
C67 0.350(10) 0.732(10) 0.111(8) 0.188(9) -0.119(9) -0.134(10)
O32 0.408(10) 0.501(10) 0.188(10) -0.040(10) -0.050(10) 0.085(10)
C68 0.408(10) 0.501(10) 0.188(10) -0.040(10) -0.050(10) 0.085(10)

loop_
_geom_bond_atom_site_label_1
_geom_bond_atom_site_label_2
_geom_bond_distance
_geom_bond_site_symmetry_2
_geom_bond_publ_flag
Co1 N2 1.821(15) . ?
Co1 N1 1.848(14) . ?
Co1 O4 1.855(11) . ?
Co1 O3 1.864(12) . ?
Co1 O7 1.876(12) . ?
Co1 O2 1.923(11) . ?
Co1 Co2 2.817(3) . ?
Co2 N4 1.812(14) . ?
Co2 N3 1.853(15) . ?
Co2 O3 1.853(11) . ?
Co2 O8 1.889(13) . ?
Co2 O1 1.900(11) . ?
Co2 O4 1.906(12) . ?
Co3 N7 1.824(16) . ?
Co3 N8 1.831(16) . ?
Co3 O10 1.847(14) . ?
Co3 O6 1.880(12) . ?
Co3 O5 1.886(11) . ?
Co3 O1 1.966(12) . ?
Co3 Co4 2.808(3) . ?
Co4 N5 1.806(15) . ?
Co4 O11 1.861(14) . ?
Co4 N6 1.880(16) . ?
Co4 O6 1.892(12) . ?
Co4 O5 1.905(12) . ?
Co4 O2 1.920(11) . ?
Cl3 O16 1.414(13) . ?
Cl3 O14 1.424(14) . ?
Cl3 O15 1.451(13) . ?
Cl3 O13 1.453(14) . ?
Cl4 O17 1.410(13) . ?
Cl4 O19 1.415(15) . ?
Cl4 O18 1.445(15) . ?
Cl4 O20 1.458(15) . ?
Cl5 O23 1.376(17) . ?
Cl5 O24 1.431(14) . ?
Cl5 O22 1.432(15) . ?
Cl5 O21 1.494(18) . ?
Cl6 O26 1.390(14) . ?
Cl6 O27 1.413(13) . ?
Cl6 O25 1.452(14) . ?
Cl6 O28 1.469(15) . ?
O3 C1 1.329(14) . ?
O4 C17 1.330(15) . ?
O5 C31 1.340(16) . ?
O6 C47 1.345(15) . ?
O7 C61 1.30(2) . ?
O8 C61 1.33(2) . ?
O10 C63 1.34(2) . ?
O11 C63 1.33(2) . ?
N1 C8 1.255(19) . ?
N1 C9 1.514(19) . ?
N2 C15 1.24(2) . ?
N2 C10 1.53(2) . ?
N3 C23 1.25(2) . ?
N3 C24 1.50(2) . ?
N4 C30 1.321(19) . ?
N4 C25 1.52(2) . ?
N5 C38 1.32(2) . ?
N5 C39 1.53(2) . ?
N6 C45 1.25(2) . ?
N6 C40 1.55(2) . ?
N7 C53 1.31(2) . ?
N7 C54 1.40(2) . ?
N8 C60 1.25(2) . ?
N8 C55 1.46(2) . ?
C1 C2 1.39(2) . ?
C1 C6 1.41(2) . ?
C2 C3 1.45(2) . ?
C2 C30 1.48(2) . ?
C3 C4 1.36(2) . ?
C4 C5 1.39(2) . ?
C4 C7 1.50(2) . ?
C5 C6 1.43(2) . ?
C6 C8 1.36(2) . ?
C9 C10 1.46(2) . ?
C9 C14 1.52(2) . ?
C10 C11 1.55(2) . ?
C11 C12 1.58(2) . ?
C12 C13 1.57(2) . ?
C13 C14 1.51(2) . ?
C15 C16 1.48(2) . ?
C16 C17 1.39(2) . ?
C16 C21 1.44(2) . ?
C17 C18 1.45(2) . ?
C18 C19 1.40(2) . ?
C18 C23 1.46(2) . ?
C19 C20 1.38(2) . ?
C20 C21 1.38(2) . ?
C20 C22 1.56(2) . ?
C24 C25 1.48(2) . ?
C24 C29 1.55(2) . ?
C25 C26 1.50(2) . ?
C26 C27 1.49(2) . ?
C27 C28 1.48(2) . ?
C28 C29 1.56(2) . ?
C31 C32 1.36(2) . ?
C31 C36 1.45(2) . ?
C32 C33 1.43(2) . ?
C32 C38 1.44(2) . ?
C33 C34 1.44(2) . ?
C34 C35 1.36(2) . ?
C34 C37 1.50(2) . ?
C35 C36 1.44(2) . ?
C36 C60 1.42(2) . ?
C39 C40 1.46(2) . ?
C39 C44 1.48(2) . ?
C40 C41 1.58(2) . ?
C41 C42 1.51(2) . ?
C42 C43 1.51(2) . ?
C43 C44 1.50(2) . ?
C45 C46 1.47(2) . ?
C46 C47 1.35(2) . ?
C46 C51 1.40(3) . ?
C47 C48 1.46(3) . ?
C48 C53 1.39(2) . ?
C48 C49 1.40(3) . ?
C49 C50 1.48(3) . ?
C50 C51 1.31(2) . ?
C50 C52 1.525(18) . ?
C54 C55 1.51(2) . ?
C54 C59 1.55(2) . ?
C55 C56 1.55(2) . ?
C56 C57 1.50(2) . ?
C57 C58 1.63(2) . ?
C58 C59 1.52(2) . ?
C61 C62 1.451(18) . ?
C63 C64 1.497(18) . ?
O29 C65 1.35(3) . ?
O30 C66 1.76(4) . ?
O31 C67 1.59(6) . ?
O32 C68 1.40(7) . ?
